data_7029199
loop_
_publ_author_name
'Metherell, Alexander J.'
'Cullen, William'
'Stephenson, Andrew'
'Hunter, Christopher A.'
'Ward, Michael D.'

_publ_section_title
;
 Fac and mer isomers of Ru(II) tris(pyrazolyl-pyridine) complexes as
 models for the vertices of coordination cages: structural
 characterisation and hydrogen-bonding characteristics.
;
_journal_issue 1
_journal_name_full 'Dalton transactions (Cambridge, England : 2003)'
_journal_page_first 71
_journal_page_last 84
_journal_paper_doi 10.1039/c3dt52479e
_journal_volume 43
_journal_year 2014
_chemical_formula_moiety 'C45 H39 Co N9, 2(B F4), C H Cl3, O H2'
_chemical_formula_sum 'C46 H42 B2 Cl3 Co F8 N9 O'
_chemical_formula_weight 1075.79
_chemical_name_systematic
; 
 ? 
;
_space_group_IT_number 14
_symmetry_cell_setting monoclinic
_symmetry_space_group_name_Hall '-P 2ybc'
_symmetry_space_group_name_H-M 'P 1 21/c 1'
_atom_sites_solution_hydrogens geom
_atom_sites_solution_primary direct
_atom_sites_solution_secondary difmap
_audit_creation_method SHELXL-97
_cell_angle_alpha 90.00
_cell_angle_beta 115.6540(10)
_cell_angle_gamma 90.00
_cell_formula_units_Z 4
_cell_length_a 12.2347(3)
_cell_length_b 31.6797(9)
_cell_length_c 13.5802(4)
_cell_measurement_reflns_used 9139
_cell_measurement_temperature 100(2)
_cell_measurement_theta_max 27.36
_cell_measurement_theta_min 2.25
_cell_volume 4744.7(2)
_computing_cell_refinement 'Bruker SAINT'
_computing_data_collection 'Bruker APEX2'
_computing_data_reduction 'Bruker SAINT'
_computing_molecular_graphics 'Bruker SHELXTL'
_computing_publication_material 'Bruker SHELXTL'
_computing_structure_refinement 'SHELXL-97 (Sheldrick, 2008)'
_computing_structure_solution 'SHELXS-97 (Sheldrick, 2008)'
_diffrn_ambient_temperature 100(2)
_diffrn_measured_fraction_theta_full 0.992
_diffrn_measured_fraction_theta_max 0.992
_diffrn_measurement_device_type 'Bruker APEX-II CCD'
_diffrn_measurement_method '\f and \w scans'
_diffrn_radiation_monochromator graphite
_diffrn_radiation_source 'sealed tube'
_diffrn_radiation_type MoK\a
_diffrn_radiation_wavelength 0.71073
_diffrn_reflns_av_R_equivalents 0.0491
_diffrn_reflns_av_sigmaI/netI 0.0381
_diffrn_reflns_limit_h_max 15
_diffrn_reflns_limit_h_min -15
_diffrn_reflns_limit_k_max 40
_diffrn_reflns_limit_k_min -38
_diffrn_reflns_limit_l_max 17
_diffrn_reflns_limit_l_min -17
_diffrn_reflns_number 85055
_diffrn_reflns_theta_full 27.61
_diffrn_reflns_theta_max 27.61
_diffrn_reflns_theta_min 1.29
_exptl_absorpt_coefficient_mu 0.610
_exptl_absorpt_correction_T_max 0.8625
_exptl_absorpt_correction_T_min 0.7925
_exptl_absorpt_correction_type multi-scan
_exptl_absorpt_process_details sadabs
_exptl_crystal_colour 'light orange'
_exptl_crystal_density_diffrn 1.503
_exptl_crystal_density_method 'not measured'
_exptl_crystal_description block
_exptl_crystal_F_000 2188
_exptl_crystal_size_max 0.40
_exptl_crystal_size_mid 0.30
_exptl_crystal_size_min 0.25
_refine_diff_density_max 1.388
_refine_diff_density_min -0.866
_refine_diff_density_rms 0.090
_refine_ls_extinction_method none
_refine_ls_goodness_of_fit_ref 1.059
_refine_ls_hydrogen_treatment constr
_refine_ls_matrix_type full
_refine_ls_number_parameters 619
_refine_ls_number_reflns 10912
_refine_ls_number_restraints 0
_refine_ls_restrained_S_all 1.059
_refine_ls_R_factor_all 0.0956
_refine_ls_R_factor_gt 0.0628
_refine_ls_shift/su_max 0.000
_refine_ls_shift/su_mean 0.000
_refine_ls_structure_factor_coef Fsqd
_refine_ls_weighting_details 'calc w=1/[\s^2^(Fo^2^)+(0.0516P)^2^+15.0672P] where P=(Fo^2^+2Fc^2^)/3'
_refine_ls_weighting_scheme calc
_refine_ls_wR_factor_gt 0.1434
_refine_ls_wR_factor_ref 0.1655
_reflns_number_gt 7940
_reflns_number_total 10912
_reflns_threshold_expression >2sigma(I)
_cod_data_source_file c3dt52479e.txt
_cod_data_source_block imw1729p21c
_cod_depositor_comments
;
The following automatic conversions were performed:

'_symmetry_cell_setting' value 'Monoclinic' changed to 'monoclinic'
according to
/usr/data/users/saulius/automatic-downloads/current/RSC/lib/dictionaries/cif_core.dic
dictionary named 'cif_core.dic' version 2.4.2 from 2011-04-26.

Automatic conversion script
Id: cif_fix_values 2281 2013-09-26 08:29:07Z andrius 
;
_cod_original_sg_symbol_H-M 'P2(1)/c  '
_cod_database_code 7029199

loop_
_symmetry_equiv_pos_as_xyz
'x, y, z'
'-x, y+1/2, -z+1/2'
'-x, -y, -z'
'x, -y-1/2, z-1/2'

loop_
_atom_site_label
_atom_site_type_symbol
_atom_site_fract_x
_atom_site_fract_y
_atom_site_fract_z
_atom_site_U_iso_or_equiv
_atom_site_adp_type
_atom_site_occupancy
_atom_site_symmetry_multiplicity
_atom_site_calc_flag
_atom_site_refinement_flags
_atom_site_disorder_assembly
_atom_site_disorder_group
Co1 Co 0.19129(4) 0.117791(14) 0.84174(4) 0.01991(12) Uani 1 1 d . . .
N11A N 0.1680(2) 0.17981(9) 0.8936(2) 0.0219(6) Uani 1 1 d . . .
C12A C 0.1084(3) 0.20724(11) 0.8116(3) 0.0246(7) Uani 1 1 d . . .
C13A C 0.1004(3) 0.24999(11) 0.8300(3) 0.0312(8) Uani 1 1 d . . .
H13A H 0.0589 0.2686 0.7705 0.037 Uiso 1 1 calc R . .
C14A C 0.1534(4) 0.26516(12) 0.9358(4) 0.0353(9) Uani 1 1 d . . .
H14A H 0.1503 0.2944 0.9502 0.042 Uiso 1 1 calc R . .
C15A C 0.2110(4) 0.23707(12) 1.0200(3) 0.0338(9) Uani 1 1 d . . .
H15A H 0.2458 0.2465 1.0937 0.041 Uiso 1 1 calc R . .
C16A C 0.2175(3) 0.19494(11) 0.9959(3) 0.0272(7) Uani 1 1 d . . .
H16A H 0.2589 0.1759 1.0544 0.033 Uiso 1 1 calc R . .
N21A N 0.0169(3) 0.14103(10) 0.5809(2) 0.0300(7) Uani 1 1 d . . .
N22A N 0.0711(3) 0.14773(9) 0.6904(2) 0.0239(6) Uani 1 1 d . . .
C23A C 0.0544(3) 0.18900(11) 0.7021(3) 0.0257(7) Uani 1 1 d . . .
C24A C -0.0122(4) 0.20833(13) 0.6011(3) 0.0372(9) Uani 1 1 d . . .
H24A H -0.0373 0.2370 0.5874 0.045 Uiso 1 1 calc R . .
C25A C -0.0331(4) 0.17675(13) 0.5265(3) 0.0377(9) Uani 1 1 d . . .
H25A H -0.0757 0.1795 0.4494 0.045 Uiso 1 1 calc R . .
C26A C 0.0089(4) 0.09901(13) 0.5334(3) 0.0346(9) Uani 1 1 d . . .
H26A H 0.0841 0.0832 0.5777 0.041 Uiso 1 1 calc R . .
H26B H 0.0033 0.1020 0.4588 0.041 Uiso 1 1 calc R . .
C31A C -0.0988(4) 0.07387(12) 0.5276(3) 0.0311(8) Uani 1 1 d . . .
C32A C -0.2123(4) 0.09203(13) 0.4937(3) 0.0334(8) Uani 1 1 d . . .
H32A H -0.2236 0.1211 0.4752 0.040 Uiso 1 1 calc R . .
C33A C -0.3102(4) 0.06754(15) 0.4868(3) 0.0434(10) Uani 1 1 d . . .
H33A H -0.3880 0.0800 0.4642 0.052 Uiso 1 1 calc R . .
C34A C -0.2934(5) 0.02511(16) 0.5131(4) 0.0510(13) Uani 1 1 d . . .
H34A H -0.3600 0.0083 0.5077 0.061 Uiso 1 1 calc R . .
C35A C -0.1815(5) 0.00738(15) 0.5468(4) 0.0524(13) Uani 1 1 d . . .
H35A H -0.1703 -0.0218 0.5651 0.063 Uiso 1 1 calc R . .
C36A C -0.0844(4) 0.03155(14) 0.5543(3) 0.0432(10) Uani 1 1 d . . .
H36A H -0.0067 0.0189 0.5782 0.052 Uiso 1 1 calc R . .
N11B N 0.3444(2) 0.14366(9) 0.8209(2) 0.0208(6) Uani 1 1 d . . .
C12B C 0.4498(3) 0.14551(10) 0.9130(3) 0.0226(7) Uani 1 1 d . . .
C13B C 0.5541(3) 0.16369(11) 0.9150(3) 0.0295(8) Uani 1 1 d . . .
H13B H 0.6269 0.1645 0.9807 0.035 Uiso 1 1 calc R . .
C14B C 0.5501(3) 0.18058(12) 0.8196(3) 0.0327(8) Uani 1 1 d . . .
H14B H 0.6200 0.1934 0.8190 0.039 Uiso 1 1 calc R . .
C15B C 0.4437(3) 0.17850(11) 0.7258(3) 0.0292(8) Uani 1 1 d . . .
H15B H 0.4393 0.1896 0.6592 0.035 Uiso 1 1 calc R . .
C16B C 0.3425(3) 0.15991(11) 0.7295(3) 0.0268(7) Uani 1 1 d . . .
H16B H 0.2692 0.1587 0.6643 0.032 Uiso 1 1 calc R . .
N21B N 0.3706(3) 0.09273(9) 1.1020(2) 0.0264(6) Uani 1 1 d . . .
N22B N 0.3459(3) 0.10661(9) 1.0004(2) 0.0220(6) Uani 1 1 d . . .
C23B C 0.4475(3) 0.12620(10) 1.0105(3) 0.0232(7) Uani 1 1 d . . .
C24B C 0.5371(4) 0.12467(13) 1.1175(3) 0.0357(9) Uani 1 1 d . . .
H24B H 0.6165 0.1362 1.1456 0.043 Uiso 1 1 calc R . .
C25B C 0.4847(4) 0.10277(13) 1.1733(3) 0.0366(9) Uani 1 1 d . . .
H25B H 0.5223 0.0959 1.2489 0.044 Uiso 1 1 calc R . .
C26B C 0.2869(3) 0.06648(11) 1.1257(3) 0.0276(8) Uani 1 1 d . . .
H26C H 0.2059 0.0672 1.0627 0.033 Uiso 1 1 calc R . .
H26D H 0.2788 0.0781 1.1900 0.033 Uiso 1 1 calc R . .
C31B C 0.3303(3) 0.02130(11) 1.1485(3) 0.0241(7) Uani 1 1 d . . .
C32B C 0.3479(3) -0.00252(12) 1.0702(3) 0.0285(8) Uani 1 1 d . . .
H32B H 0.3349 0.0100 1.0025 0.034 Uiso 1 1 calc R . .
C33B C 0.3843(3) -0.04432(13) 1.0904(3) 0.0337(8) Uani 1 1 d . . .
H33B H 0.3948 -0.0605 1.0362 0.040 Uiso 1 1 calc R . .
C34B C 0.4052(3) -0.06230(12) 1.1896(3) 0.0335(8) Uani 1 1 d . . .
H34B H 0.4296 -0.0910 1.2034 0.040 Uiso 1 1 calc R . .
C35B C 0.3908(3) -0.03888(12) 1.2683(3) 0.0323(8) Uani 1 1 d . . .
H35B H 0.4070 -0.0513 1.3369 0.039 Uiso 1 1 calc R . .
C36B C 0.3529(3) 0.00280(11) 1.2480(3) 0.0274(7) Uani 1 1 d . . .
H36B H 0.3423 0.0187 1.3025 0.033 Uiso 1 1 calc R . .
N11C N 0.2097(2) 0.05542(9) 0.7911(2) 0.0217(6) Uani 1 1 d . . .
C12C C 0.1377(3) 0.02564(11) 0.8045(3) 0.0227(7) Uani 1 1 d . . .
C13C C 0.1489(3) -0.01701(11) 0.7867(3) 0.0278(8) Uani 1 1 d . . .
H13C H 0.0964 -0.0372 0.7955 0.033 Uiso 1 1 calc R . .
C14C C 0.2379(3) -0.02946(12) 0.7558(3) 0.0303(8) Uani 1 1 d . . .
H14C H 0.2479 -0.0585 0.7439 0.036 Uiso 1 1 calc R . .
C15C C 0.3122(3) 0.00063(12) 0.7425(3) 0.0304(8) Uani 1 1 d . . .
H15C H 0.3739 -0.0073 0.7215 0.037 Uiso 1 1 calc R . .
C16C C 0.2948(3) 0.04276(11) 0.7603(3) 0.0262(7) Uani 1 1 d . . .
H16C H 0.3453 0.0634 0.7502 0.031 Uiso 1 1 calc R . .
N21C N -0.0266(3) 0.08735(9) 0.9101(2) 0.0248(6) Uani 1 1 d . . .
N22C N 0.0566(2) 0.08271(9) 0.8699(2) 0.0219(6) Uani 1 1 d . . .
C23C C 0.0517(3) 0.04148(11) 0.8436(3) 0.0229(7) Uani 1 1 d . . .
C24C C -0.0354(3) 0.02033(12) 0.8647(3) 0.0304(8) Uani 1 1 d . . .
H24C H -0.0572 -0.0086 0.8522 0.036 Uiso 1 1 calc R . .
C25C C -0.0829(3) 0.05051(12) 0.9074(3) 0.0314(8) Uani 1 1 d . . .
H25C H -0.1447 0.0462 0.9310 0.038 Uiso 1 1 calc R . .
C26C C -0.0503(3) 0.12767(12) 0.9475(3) 0.0287(8) Uani 1 1 d . . .
H26E H 0.0282 0.1409 0.9954 0.034 Uiso 1 1 calc R . .
H26F H -0.0951 0.1227 0.9921 0.034 Uiso 1 1 calc R . .
C31C C -0.1217(3) 0.15804(11) 0.8573(3) 0.0257(7) Uani 1 1 d . . .
C32C C -0.1203(3) 0.20052(12) 0.8822(4) 0.0349(9) Uani 1 1 d . . .
H32C H -0.0752 0.2098 0.9553 0.042 Uiso 1 1 calc R . .
C33C C -0.1839(4) 0.22933(13) 0.8019(4) 0.0429(11) Uani 1 1 d . . .
H33C H -0.1815 0.2584 0.8200 0.051 Uiso 1 1 calc R . .
C34C C -0.2512(4) 0.21649(14) 0.6952(4) 0.0423(10) Uani 1 1 d . . .
H34C H -0.2939 0.2366 0.6398 0.051 Uiso 1 1 calc R . .
C35C C -0.2555(4) 0.17407(14) 0.6701(4) 0.0396(9) Uani 1 1 d . . .
H35C H -0.3029 0.1649 0.5973 0.048 Uiso 1 1 calc R . .
C36C C -0.1913(4) 0.14484(12) 0.7504(3) 0.0329(8) Uani 1 1 d . . .
H36C H -0.1949 0.1157 0.7324 0.039 Uiso 1 1 calc R . .
O1S O 0.0893(3) 0.08100(11) 0.2255(3) 0.0622(10) Uani 1 1 d . . .
C1S C 0.4596(4) 0.30653(15) 0.8895(4) 0.0460(11) Uani 1 1 d . . .
H1S H 0.4777 0.3304 0.9424 0.055 Uiso 1 1 calc R . .
Cl1S Cl 0.44880(13) 0.26036(4) 0.95523(12) 0.0576(3) Uani 1 1 d . . .
Cl2S Cl 0.32068(14) 0.31742(5) 0.77682(10) 0.0674(4) Uani 1 1 d . . .
Cl3S Cl 0.57973(15) 0.30299(5) 0.85134(14) 0.0713(4) Uani 1 1 d . . .
B11 B 0.3482(5) 0.10462(15) 0.4977(4) 0.0385(11) Uani 1 1 d . . .
F11 F 0.3337(3) 0.07873(9) 0.5725(2) 0.0569(7) Uani 1 1 d . . .
F12 F 0.4675(3) 0.11840(9) 0.5398(2) 0.0583(7) Uani 1 1 d . . .
F13 F 0.3224(3) 0.08213(9) 0.4024(2) 0.0661(9) Uani 1 1 d . . .
F14 F 0.2729(3) 0.13886(10) 0.4760(2) 0.0644(8) Uani 1 1 d . . .
B1 B 0.8674(4) 0.15780(16) 0.1949(4) 0.0377(10) Uiso 1 1 d . . .
F1 F 0.8271(2) 0.12116(8) 0.1335(2) 0.0469(6) Uiso 1 1 d . A .
F2 F 0.7938(5) 0.16931(17) 0.2486(4) 0.0565(14) Uiso 0.629(8) 1 d P A 1
F3 F 0.9835(4) 0.15397(14) 0.2815(4) 0.0527(15) Uiso 0.629(8) 1 d P A 1
F4 F 0.8708(6) 0.19052(17) 0.1304(4) 0.0650(16) Uiso 0.629(8) 1 d P A 1
F2X F 0.9861(9) 0.1617(3) 0.2078(9) 0.079(3) Uiso 0.371(8) 1 d P A 2
F3X F 0.8061(9) 0.1908(3) 0.1279(7) 0.060(3) Uiso 0.371(8) 1 d P A 2
F4X F 0.8463(12) 0.1516(4) 0.2793(10) 0.092(4) Uiso 0.371(8) 1 d P A 2

loop_
_atom_site_aniso_label
_atom_site_aniso_U_11
_atom_site_aniso_U_22
_atom_site_aniso_U_33
_atom_site_aniso_U_23
_atom_site_aniso_U_13
_atom_site_aniso_U_12
Co1 0.0180(2) 0.0204(2) 0.0214(2) 0.00039(17) 0.00868(17) -0.00029(17)
N11A 0.0218(14) 0.0192(14) 0.0251(14) 0.0008(11) 0.0105(12) 0.0002(11)
C12A 0.0179(16) 0.0252(18) 0.0330(19) 0.0043(14) 0.0133(14) 0.0009(13)
C13A 0.0280(19) 0.0231(18) 0.045(2) 0.0069(15) 0.0182(17) 0.0032(14)
C14A 0.033(2) 0.0230(19) 0.054(3) -0.0045(17) 0.0222(19) -0.0015(15)
C15A 0.035(2) 0.029(2) 0.037(2) -0.0084(16) 0.0144(17) -0.0020(16)
C16A 0.0268(18) 0.0260(18) 0.0290(18) -0.0018(14) 0.0122(15) 0.0006(14)
N21A 0.0277(16) 0.0399(18) 0.0212(15) 0.0036(13) 0.0094(13) -0.0018(13)
N22A 0.0200(14) 0.0297(16) 0.0218(14) 0.0029(11) 0.0089(12) 0.0002(11)
C23A 0.0220(17) 0.0270(18) 0.0291(18) 0.0065(14) 0.0120(15) -0.0001(13)
C24A 0.038(2) 0.032(2) 0.037(2) 0.0124(17) 0.0122(18) -0.0019(17)
C25A 0.039(2) 0.043(2) 0.0245(19) 0.0133(17) 0.0071(17) -0.0045(18)
C26A 0.035(2) 0.046(2) 0.0236(18) -0.0055(16) 0.0132(16) 0.0002(17)
C31A 0.038(2) 0.035(2) 0.0171(16) -0.0019(14) 0.0096(15) 0.0007(16)
C32A 0.039(2) 0.032(2) 0.032(2) -0.0045(15) 0.0173(17) -0.0016(16)
C33A 0.043(2) 0.056(3) 0.037(2) -0.015(2) 0.022(2) -0.011(2)
C34A 0.070(3) 0.055(3) 0.033(2) -0.011(2) 0.027(2) -0.030(3)
C35A 0.078(4) 0.032(2) 0.033(2) 0.0002(18) 0.011(2) -0.011(2)
C36A 0.054(3) 0.038(2) 0.0232(19) -0.0028(16) 0.0035(18) 0.003(2)
N11B 0.0196(14) 0.0194(14) 0.0246(14) 0.0001(11) 0.0107(12) -0.0013(10)
C12B 0.0200(16) 0.0204(16) 0.0294(18) -0.0026(13) 0.0125(14) 0.0003(12)
C13B 0.0243(18) 0.0246(18) 0.041(2) -0.0046(15) 0.0149(16) -0.0030(14)
C14B 0.031(2) 0.0243(18) 0.053(2) -0.0004(16) 0.0276(19) -0.0036(15)
C15B 0.037(2) 0.0213(17) 0.039(2) 0.0020(15) 0.0255(18) 0.0004(15)
C16B 0.0293(19) 0.0282(18) 0.0258(17) 0.0015(14) 0.0147(15) 0.0006(14)
N21B 0.0273(15) 0.0289(16) 0.0216(14) 0.0035(12) 0.0094(12) 0.0014(12)
N22B 0.0224(14) 0.0212(14) 0.0225(14) 0.0022(11) 0.0098(12) 0.0024(11)
C23B 0.0209(16) 0.0216(17) 0.0246(17) -0.0012(13) 0.0074(14) 0.0008(12)
C24B 0.030(2) 0.036(2) 0.032(2) 0.0009(16) 0.0054(16) -0.0071(16)
C25B 0.035(2) 0.041(2) 0.0240(18) 0.0013(16) 0.0039(16) -0.0029(17)
C26B 0.0309(19) 0.0290(19) 0.0271(18) 0.0070(14) 0.0165(15) 0.0054(15)
C31B 0.0213(17) 0.0258(18) 0.0253(17) 0.0016(13) 0.0101(14) 0.0022(13)
C32B 0.0258(18) 0.035(2) 0.0235(17) 0.0006(14) 0.0095(15) 0.0021(15)
C33B 0.030(2) 0.034(2) 0.037(2) -0.0063(16) 0.0156(17) 0.0031(16)
C34B 0.032(2) 0.0227(18) 0.047(2) 0.0004(16) 0.0182(18) 0.0020(15)
C35B 0.033(2) 0.031(2) 0.036(2) 0.0073(16) 0.0174(17) 0.0022(15)
C36B 0.0305(19) 0.0286(19) 0.0255(18) 0.0017(14) 0.0143(15) 0.0004(15)
N11C 0.0186(13) 0.0232(14) 0.0225(14) 0.0013(11) 0.0082(11) -0.0005(11)
C12C 0.0204(16) 0.0252(17) 0.0192(16) 0.0004(13) 0.0055(13) -0.0010(13)
C13C 0.0286(18) 0.0235(18) 0.0275(18) 0.0006(14) 0.0086(15) -0.0027(14)
C14C 0.034(2) 0.0253(18) 0.0257(18) -0.0048(14) 0.0073(16) 0.0035(15)
C15C 0.0317(19) 0.032(2) 0.0293(19) -0.0038(15) 0.0150(16) 0.0033(15)
C16C 0.0248(18) 0.0281(18) 0.0271(18) 0.0000(14) 0.0125(15) 0.0021(14)
N21C 0.0234(15) 0.0276(15) 0.0262(15) 0.0014(12) 0.0134(12) 0.0010(12)
N22C 0.0179(13) 0.0262(15) 0.0237(14) 0.0005(11) 0.0109(11) -0.0029(11)
C23C 0.0210(16) 0.0228(17) 0.0232(16) 0.0028(13) 0.0080(14) -0.0004(13)
C24C 0.0256(18) 0.0259(18) 0.041(2) 0.0033(15) 0.0157(16) -0.0024(14)
C25C 0.0268(19) 0.033(2) 0.038(2) 0.0062(16) 0.0177(17) -0.0023(15)
C26C 0.0259(18) 0.034(2) 0.0289(18) -0.0065(15) 0.0146(15) -0.0023(14)
C31C 0.0212(17) 0.0274(18) 0.0338(19) -0.0030(14) 0.0168(15) -0.0022(13)
C32C 0.0252(19) 0.030(2) 0.050(2) -0.0124(17) 0.0169(18) -0.0055(15)
C33C 0.032(2) 0.0207(19) 0.085(3) -0.002(2) 0.034(2) -0.0018(16)
C34C 0.038(2) 0.036(2) 0.062(3) 0.018(2) 0.031(2) 0.0073(18)
C35C 0.046(2) 0.040(2) 0.036(2) 0.0048(17) 0.0198(19) 0.0067(19)
C36C 0.037(2) 0.0267(19) 0.036(2) 0.0009(15) 0.0160(17) 0.0011(15)
O1S 0.056(2) 0.044(2) 0.098(3) -0.0103(19) 0.045(2) -0.0014(16)
C1S 0.060(3) 0.041(2) 0.043(2) -0.0054(19) 0.027(2) -0.002(2)
Cl1S 0.0650(8) 0.0464(7) 0.0763(9) 0.0094(6) 0.0443(7) 0.0089(6)
Cl2S 0.0733(9) 0.0863(10) 0.0367(6) 0.0027(6) 0.0182(6) -0.0045(8)
Cl3S 0.0790(10) 0.0723(9) 0.0865(10) -0.0064(8) 0.0584(9) -0.0099(8)
B11 0.049(3) 0.030(2) 0.038(2) -0.0015(18) 0.021(2) 0.001(2)
F11 0.075(2) 0.0485(16) 0.0479(16) 0.0058(12) 0.0279(15) -0.0144(14)
F12 0.0517(17) 0.0574(18) 0.0665(19) 0.0069(14) 0.0263(15) -0.0072(14)
F13 0.108(3) 0.0468(17) 0.0474(16) -0.0099(13) 0.0369(17) 0.0030(16)
F14 0.074(2) 0.0655(19) 0.0481(16) 0.0036(14) 0.0218(15) 0.0345(16)

loop_
_atom_type_symbol
_atom_type_description
_atom_type_scat_dispersion_real
_atom_type_scat_dispersion_imag
_atom_type_scat_source
C C 0.0033 0.0016 'International Tables Vol C Tables 4.2.6.8 and 6.1.1.4'
H H 0.0000 0.0000 'International Tables Vol C Tables 4.2.6.8 and 6.1.1.4'
N N 0.0061 0.0033 'International Tables Vol C Tables 4.2.6.8 and 6.1.1.4'
O O 0.0106 0.0060 'International Tables Vol C Tables 4.2.6.8 and 6.1.1.4'
B B 0.0013 0.0007 'International Tables Vol C Tables 4.2.6.8 and 6.1.1.4'
F F 0.0171 0.0103 'International Tables Vol C Tables 4.2.6.8 and 6.1.1.4'
Co Co 0.3494 0.9721 'International Tables Vol C Tables 4.2.6.8 and 6.1.1.4'
Cl Cl 0.1484 0.1585 'International Tables Vol C Tables 4.2.6.8 and 6.1.1.4'

loop_
_geom_angle_atom_site_label_1
_geom_angle_atom_site_label_2
_geom_angle_atom_site_label_3
_geom_angle
N11C Co1 N11A 178.17(11)
N11C Co1 N22C 77.01(11)
N11A Co1 N22C 101.16(11)
N11C Co1 N22A 102.90(11)
N11A Co1 N22A 77.16(11)
N22C Co1 N22A 97.90(11)
N11C Co1 N11B 95.17(10)
N11A Co1 N11B 86.66(10)
N22C Co1 N11B 170.58(11)
N22A Co1 N11B 88.90(11)
N11C Co1 N22B 90.03(10)
N11A Co1 N22B 90.36(10)
N22C Co1 N22B 98.20(11)
N22A Co1 N22B 161.26(11)
N11B Co1 N22B 76.32(10)
C16A N11A C12A 117.7(3)
C16A N11A Co1 127.0(2)
C12A N11A Co1 114.8(2)
N11A C12A C13A 122.3(3)
N11A C12A C23A 115.4(3)
C13A C12A C23A 122.2(3)
C14A C13A C12A 119.2(4)
C14A C13A H13A 120.4
C12A C13A H13A 120.4
C15A C14A C13A 118.7(4)
C15A C14A H14A 120.7
C13A C14A H14A 120.7
C14A C15A C16A 119.2(4)
C14A C15A H15A 120.4
C16A C15A H15A 120.4
N11A C16A C15A 122.9(3)
N11A C16A H16A 118.6
C15A C16A H16A 118.6
C25A N21A N22A 111.1(3)
C25A N21A C26A 126.5(3)
N22A N21A C26A 122.2(3)
C23A N22A N21A 104.8(3)
C23A N22A Co1 113.0(2)
N21A N22A Co1 141.4(2)
N22A C23A C24A 111.3(3)
N22A C23A C12A 118.8(3)
C24A C23A C12A 129.9(3)
C25A C24A C23A 104.4(4)
C25A C24A H24A 127.8
C23A C24A H24A 127.8
N21A C25A C24A 108.3(3)
N21A C25A H25A 125.8
C24A C25A H25A 125.8
N21A C26A C31A 113.1(3)
N21A C26A H26A 109.0
C31A C26A H26A 109.0
N21A C26A H26B 109.0
C31A C26A H26B 109.0
H26A C26A H26B 107.8
C36A C31A C32A 119.1(4)
C36A C31A C26A 119.2(4)
C32A C31A C26A 121.6(4)
C31A C32A C33A 119.9(4)
C31A C32A H32A 120.0
C33A C32A H32A 120.0
C34A C33A C32A 119.7(4)
C34A C33A H33A 120.1
C32A C33A H33A 120.1
C35A C34A C33A 120.2(4)
C35A C34A H34A 119.9
C33A C34A H34A 119.9
C34A C35A C36A 120.2(4)
C34A C35A H35A 119.9
C36A C35A H35A 119.9
C35A C36A C31A 120.8(5)
C35A C36A H36A 119.6
C31A C36A H36A 119.6
C16B N11B C12B 117.9(3)
C16B N11B Co1 126.7(2)
C12B N11B Co1 115.2(2)
N11B C12B C13B 122.4(3)
N11B C12B C23B 115.6(3)
C13B C12B C23B 122.1(3)
C14B C13B C12B 118.9(4)
C14B C13B H13B 120.6
C12B C13B H13B 120.6
C15B C14B C13B 119.0(3)
C15B C14B H14B 120.5
C13B C14B H14B 120.5
C14B C15B C16B 119.2(3)
C14B C15B H15B 120.4
C16B C15B H15B 120.4
N11B C16B C15B 122.7(3)
N11B C16B H16B 118.7
C15B C16B H16B 118.7
C25B N21B N22B 111.2(3)
C25B N21B C26B 125.7(3)
N22B N21B C26B 122.9(3)
C23B N22B N21B 104.9(3)
C23B N22B Co1 113.1(2)
N21B N22B Co1 140.5(2)
N22B C23B C24B 111.5(3)
N22B C23B C12B 118.6(3)
C24B C23B C12B 129.9(3)
C25B C24B C23B 104.4(3)
C25B C24B H24B 127.8
C23B C24B H24B 127.8
N21B C25B C24B 107.9(3)
N21B C25B H25B 126.0
C24B C25B H25B 126.0
N21B C26B C31B 111.5(3)
N21B C26B H26C 109.3
C31B C26B H26C 109.3
N21B C26B H26D 109.3
C31B C26B H26D 109.3
H26C C26B H26D 108.0
C36B C31B C32B 118.9(3)
C36B C31B C26B 120.2(3)
C32B C31B C26B 120.9(3)
C33B C32B C31B 120.6(3)
C33B C32B H32B 119.7
C31B C32B H32B 119.7
C34B C33B C32B 119.7(4)
C34B C33B H33B 120.2
C32B C33B H33B 120.2
C35B C34B C33B 120.3(4)
C35B C34B H34B 119.9
C33B C34B H34B 119.8
C34B C35B C36B 120.3(4)
C34B C35B H35B 119.9
C36B C35B H35B 119.9
C35B C36B C31B 120.3(3)
C35B C36B H36B 119.9
C31B C36B H36B 119.9
C16C N11C C12C 118.1(3)
C16C N11C Co1 125.6(2)
C12C N11C Co1 115.8(2)
N11C C12C C13C 122.3(3)
N11C C12C C23C 115.0(3)
C13C C12C C23C 122.6(3)
C14C C13C C12C 118.7(3)
C14C C13C H13C 120.7
C12C C13C H13C 120.7
C15C C14C C13C 119.5(3)
C15C C14C H14C 120.3
C13C C14C H14C 120.3
C14C C15C C16C 118.8(3)
C14C C15C H15C 120.6
C16C C15C H15C 120.6
N11C C16C C15C 122.7(3)
N11C C16C H16C 118.7
C15C C16C H16C 118.7
C25C N21C N22C 111.1(3)
C25C N21C C26C 126.6(3)
N22C N21C C26C 122.4(3)
C23C N22C N21C 104.9(3)
C23C N22C Co1 113.7(2)
N21C N22C Co1 141.4(2)
N22C C23C C24C 111.2(3)
N22C C23C C12C 118.3(3)
C24C C23C C12C 130.4(3)
C25C C24C C23C 104.7(3)
C25C C24C H24C 127.6
C23C C24C H24C 127.6
N21C C25C C24C 108.1(3)
N21C C25C H25C 126.0
C24C C25C H25C 126.0
N21C C26C C31C 114.3(3)
N21C C26C H26E 108.7
C31C C26C H26E 108.7
N21C C26C H26F 108.7
C31C C26C H26F 108.7
H26E C26C H26F 107.6
C32C C31C C36C 118.9(4)
C32C C31C C26C 118.7(3)
C36C C31C C26C 122.3(3)
C33C C32C C31C 120.5(4)
C33C C32C H32C 119.7
C31C C32C H32C 119.7
C32C C33C C34C 120.8(4)
C32C C33C H33C 119.6
C34C C33C H33C 119.6
C35C C34C C33C 119.1(4)
C35C C34C H34C 120.4
C33C C34C H34C 120.4
C34C C35C C36C 120.5(4)
C34C C35C H35C 119.7
C36C C35C H35C 119.7
C35C C36C C31C 120.1(4)
C35C C36C H36C 119.9
C31C C36C H36C 119.9
Cl1S C1S Cl2S 110.5(3)
Cl1S C1S Cl3S 110.7(3)
Cl2S C1S Cl3S 111.8(3)
Cl1S C1S H1S 107.9
Cl2S C1S H1S 107.9
Cl3S C1S H1S 107.9
F14 B11 F11 109.9(4)
F14 B11 F12 109.2(4)
F11 B11 F12 109.4(4)
F14 B11 F13 110.2(4)
F11 B11 F13 109.4(4)
F12 B11 F13 108.6(4)
F4X B1 F4 139.0(7)
F4X B1 F3X 116.1(8)
F4 B1 F3X 32.9(4)
F4X B1 F1 104.4(6)
F4 B1 F1 110.5(4)
F3X B1 F1 106.7(5)
F4X B1 F2X 120.0(8)
F4 B1 F2X 72.2(5)
F3X B1 F2X 104.9(7)
F1 B1 F2X 103.3(5)
F4X B1 F3 76.2(7)
F4 B1 F3 107.5(5)
F3X B1 F3 133.2(6)
F1 B1 F3 113.5(4)
F2X B1 F3 43.9(4)
F4X B1 F2 34.5(6)
F4 B1 F2 109.5(5)
F3X B1 F2 81.9(5)
F1 B1 F2 112.4(4)
F2X B1 F2 140.1(6)
F3 B1 F2 103.1(4)

loop_
_geom_bond_atom_site_label_1
_geom_bond_atom_site_label_2
_geom_bond_distance
Co1 N11C 2.136(3)
Co1 N11A 2.147(3)
Co1 N22C 2.154(3)
Co1 N22A 2.161(3)
Co1 N11B 2.173(3)
Co1 N22B 2.195(3)
N11A C16A 1.341(4)
N11A C12A 1.350(4)
C12A C13A 1.388(5)
C12A C23A 1.460(5)
C13A C14A 1.381(6)
C13A H13A 0.9500
C14A C15A 1.378(6)
C14A H14A 0.9500
C15A C16A 1.385(5)
C15A H15A 0.9500
C16A H16A 0.9500
N21A C25A 1.345(5)
N21A N22A 1.357(4)
N21A C26A 1.464(5)
N22A C23A 1.343(5)
C23A C24A 1.398(5)
C24A C25A 1.367(6)
C24A H24A 0.9500
C25A H25A 0.9500
C26A C31A 1.513(6)
C26A H26A 0.9900
C26A H26B 0.9900
C31A C36A 1.380(6)
C31A C32A 1.385(6)
C32A C33A 1.396(6)
C32A H32A 0.9500
C33A C34A 1.383(7)
C33A H33A 0.9500
C34A C35A 1.363(8)
C34A H34A 0.9500
C35A C36A 1.379(7)
C35A H35A 0.9500
C36A H36A 0.9500
N11B C16B 1.335(4)
N11B C12B 1.354(4)
C12B C13B 1.389(5)
C12B C23B 1.471(5)
C13B C14B 1.382(6)
C13B H13B 0.9500
C14B C15B 1.374(6)
C14B H14B 0.9500
C15B C16B 1.391(5)
C15B H15B 0.9500
C16B H16B 0.9500
N21B C25B 1.348(5)
N21B N22B 1.351(4)
N21B C26B 1.460(5)
N22B C23B 1.342(4)
C23B C24B 1.391(5)
C24B C25B 1.373(6)
C24B H24B 0.9500
C25B H25B 0.9500
C26B C31B 1.511(5)
C26B H26C 0.9900
C26B H26D 0.9900
C31B C36B 1.387(5)
C31B C32B 1.395(5)
C32B C33B 1.386(5)
C32B H32B 0.9500
C33B C34B 1.380(6)
C33B H33B 0.9500
C34B C35B 1.374(6)
C34B H34B 0.9500
C35B C36B 1.387(5)
C35B H35B 0.9500
C36B H36B 0.9500
N11C C16C 1.341(4)
N11C C12C 1.356(4)
C12C C13C 1.390(5)
C12C C23C 1.457(5)
C13C C14C 1.383(5)
C13C H13C 0.9500
C14C C15C 1.382(5)
C14C H14C 0.9500
C15C C16C 1.389(5)
C15C H15C 0.9500
C16C H16C 0.9500
N21C C25C 1.348(5)
N21C N22C 1.356(4)
N21C C26C 1.449(5)
N22C C23C 1.349(4)
C23C C24C 1.390(5)
C24C C25C 1.371(5)
C24C H24C 0.9500
C25C H25C 0.9500
C26C C31C 1.505(5)
C26C H26E 0.9900
C26C H26F 0.9900
C31C C32C 1.386(5)
C31C C36C 1.392(5)
C32C C33C 1.376(6)
C32C H32C 0.9500
C33C C34C 1.382(7)
C33C H33C 0.9500
C34C C35C 1.382(6)
C34C H34C 0.9500
C35C C36C 1.386(5)
C35C H35C 0.9500
C36C H36C 0.9500
C1S Cl1S 1.748(5)
C1S Cl2S 1.760(5)
C1S Cl3S 1.761(5)
C1S H1S 1.0000
B11 F14 1.370(6)
B11 F11 1.376(5)
B11 F12 1.387(6)
B11 F13 1.389(5)
B1 F4X 1.295(12)
B1 F4 1.369(7)
B1 F3X 1.375(10)
B1 F1 1.389(5)
B1 F2X 1.391(11)
B1 F3 1.404(7)
B1 F2 1.430(7)

loop_
_geom_torsion_atom_site_label_1
_geom_torsion_atom_site_label_2
_geom_torsion_atom_site_label_3
_geom_torsion_atom_site_label_4
_geom_torsion
N11C Co1 N11A C16A 88(3)
N22C Co1 N11A C16A 84.2(3)
N22A Co1 N11A C16A 179.9(3)
N11B Co1 N11A C16A -90.5(3)
N22B Co1 N11A C16A -14.2(3)
N11C Co1 N11A C12A -100(3)
N22C Co1 N11A C12A -104.0(2)
N22A Co1 N11A C12A -8.3(2)
N11B Co1 N11A C12A 81.3(2)
N22B Co1 N11A C12A 157.6(2)
C16A N11A C12A C13A 1.9(5)
Co1 N11A C12A C13A -170.7(3)
C16A N11A C12A C23A -179.0(3)
Co1 N11A C12A C23A 8.4(4)
N11A C12A C13A C14A -1.0(5)
C23A C12A C13A C14A 179.9(3)
C12A C13A C14A C15A -1.1(6)
C13A C14A C15A C16A 2.2(6)
C12A N11A C16A C15A -0.7(5)
Co1 N11A C16A C15A 170.8(3)
C14A C15A C16A N11A -1.3(6)
C25A N21A N22A C23A -0.8(4)
C26A N21A N22A C23A -176.6(3)
C25A N21A N22A Co1 -168.7(3)
C26A N21A N22A Co1 15.4(5)
N11C Co1 N22A C23A -175.0(2)
N11A Co1 N22A C23A 6.9(2)
N22C Co1 N22A C23A 106.6(2)
N11B Co1 N22A C23A -80.0(2)
N22B Co1 N22A C23A -42.4(5)
N11C Co1 N22A N21A -7.7(4)
N11A Co1 N22A N21A 174.2(4)
N22C Co1 N22A N21A -86.1(4)
N11B Co1 N22A N21A 87.4(4)
N22B Co1 N22A N21A 124.9(4)
N21A N22A C23A C24A 1.3(4)
Co1 N22A C23A C24A 173.2(2)
N21A N22A C23A C12A -176.7(3)
Co1 N22A C23A C12A -4.8(4)
N11A C12A C23A N22A -2.4(5)
C13A C12A C23A N22A 176.8(3)
N11A C12A C23A C24A -179.9(4)
C13A C12A C23A C24A -0.8(6)
N22A C23A C24A C25A -1.3(4)
C12A C23A C24A C25A 176.4(4)
N22A N21A C25A C24A 0.0(5)
C26A N21A C25A C24A 175.6(4)
C23A C24A C25A N21A 0.8(5)
C25A N21A C26A C31A -90.2(5)
N22A N21A C26A C31A 85.0(4)
N21A C26A C31A C36A -138.3(4)
N21A C26A C31A C32A 43.2(5)
C36A C31A C32A C33A -0.1(6)
C26A C31A C32A C33A 178.4(3)
C31A C32A C33A C34A -0.5(6)
C32A C33A C34A C35A 0.7(6)
C33A C34A C35A C36A -0.3(7)
C34A C35A C36A C31A -0.3(7)
C32A C31A C36A C35A 0.5(6)
C26A C31A C36A C35A -178.0(4)
N11C Co1 N11B C16B 87.5(3)
N11A Co1 N11B C16B -92.5(3)
N22C Co1 N11B C16B 121.0(6)
N22A Co1 N11B C16B -15.3(3)
N22B Co1 N11B C16B 176.3(3)
N11C Co1 N11B C12B -96.9(2)
N11A Co1 N11B C12B 83.1(2)
N22C Co1 N11B C12B -63.4(7)
N22A Co1 N11B C12B 160.3(2)
N22B Co1 N11B C12B -8.1(2)
C16B N11B C12B C13B 0.3(5)
Co1 N11B C12B C13B -175.8(3)
C16B N11B C12B C23B -178.5(3)
Co1 N11B C12B C23B 5.5(4)
N11B C12B C13B C14B 0.1(5)
C23B C12B C13B C14B 178.9(3)
C12B C13B C14B C15B -0.6(5)
C13B C14B C15B C16B 0.7(5)
C12B N11B C16B C15B -0.2(5)
Co1 N11B C16B C15B 175.3(3)
C14B C15B C16B N11B -0.3(5)
C25B N21B N22B C23B -0.8(4)
C26B N21B N22B C23B -174.8(3)
C25B N21B N22B Co1 -164.9(3)
C26B N21B N22B Co1 21.1(5)
N11C Co1 N22B C23B 105.0(2)
N11A Co1 N22B C23B -76.8(2)
N22C Co1 N22B C23B -178.1(2)
N22A Co1 N22B C23B -29.1(5)
N11B Co1 N22B C23B 9.7(2)
N11C Co1 N22B N21B -91.7(4)
N11A Co1 N22B N21B 86.5(4)
N22C Co1 N22B N21B -14.8(4)
N22A Co1 N22B N21B 134.2(4)
N11B Co1 N22B N21B 173.0(4)
N21B N22B C23B C24B 0.4(4)
Co1 N22B C23B C24B 169.5(3)
N21B N22B C23B C12B -179.4(3)
Co1 N22B C23B C12B -10.4(4)
N11B C12B C23B N22B 3.5(5)
C13B C12B C23B N22B -175.3(3)
N11B C12B C23B C24B -176.3(4)
C13B C12B C23B C24B 4.9(6)
N22B C23B C24B C25B 0.1(4)
C12B C23B C24B C25B 180.0(4)
N22B N21B C25B C24B 0.9(5)
C26B N21B C25B C24B 174.7(3)
C23B C24B C25B N21B -0.6(5)
C25B N21B C26B C31B -66.6(5)
N22B N21B C26B C31B 106.5(4)
N21B C26B C31B C36B 120.6(4)
N21B C26B C31B C32B -59.7(4)
C36B C31B C32B C33B 1.7(5)
C26B C31B C32B C33B -178.1(3)
C31B C32B C33B C34B -1.1(6)
C32B C33B C34B C35B -0.4(6)
C33B C34B C35B C36B 1.3(6)
C34B C35B C36B C31B -0.7(6)
C32B C31B C36B C35B -0.8(5)
C26B C31B C36B C35B 178.9(3)
N11A Co1 N11C C16C -178(100)
N22C Co1 N11C C16C -174.3(3)
N22A Co1 N11C C16C 90.4(3)
N11B Co1 N11C C16C 0.3(3)
N22B Co1 N11C C16C -75.9(3)
N11A Co1 N11C C12C -6(4)
N22C Co1 N11C C12C -2.7(2)
N22A Co1 N11C C12C -98.0(2)
N11B Co1 N11C C12C 172.0(2)
N22B Co1 N11C C12C 95.7(2)
C16C N11C C12C C13C -0.5(5)
Co1 N11C C12C C13C -172.8(3)
C16C N11C C12C C23C 176.9(3)
Co1 N11C C12C C23C 4.7(4)
N11C C12C C13C C14C 1.1(5)
C23C C12C C13C C14C -176.2(3)
C12C C13C C14C C15C -0.7(5)
C13C C14C C15C C16C -0.2(5)
C12C N11C C16C C15C -0.4(5)
Co1 N11C C16C C15C 171.0(3)
C14C C15C C16C N11C 0.8(5)
C25C N21C N22C C23C -0.9(4)
C26C N21C N22C C23C -179.5(3)
C25C N21C N22C Co1 -178.0(3)
C26C N21C N22C Co1 3.4(5)
N11C Co1 N22C C23C 0.2(2)
N11A Co1 N22C C23C -179.9(2)
N22A Co1 N22C C23C 101.7(2)
N11B Co1 N22C C23C -34.2(8)
N22B Co1 N22C C23C -87.9(2)
N11C Co1 N22C N21C 177.1(4)
N11A Co1 N22C N21C -3.0(4)
N22A Co1 N22C N21C -81.4(4)
N11B Co1 N22C N21C 142.7(6)
N22B Co1 N22C N21C 89.0(4)
N21C N22C C23C C24C 1.2(4)
Co1 N22C C23C C24C 179.2(2)
N21C N22C C23C C12C -175.8(3)
Co1 N22C C23C C12C 2.2(4)
N11C C12C C23C N22C -4.6(4)
C13C C12C C23C N22C 172.8(3)
N11C C12C C23C C24C 179.1(3)
C13C C12C C23C C24C -3.5(6)
N22C C23C C24C C25C -1.0(4)
C12C C23C C24C C25C 175.5(3)
N22C N21C C25C C24C 0.3(4)
C26C N21C C25C C24C 178.9(3)
C23C C24C C25C N21C 0.4(4)
C25C N21C C26C C31C -104.0(4)
N22C N21C C26C C31C 74.5(4)
N21C C26C C31C C32C -162.0(3)
N21C C26C C31C C36C 19.5(5)
C36C C31C C32C C33C -1.9(6)
C26C C31C C32C C33C 179.6(3)
C31C C32C C33C C34C 0.6(6)
C32C C33C C34C C35C 1.0(6)
C33C C34C C35C C36C -1.3(6)
C34C C35C C36C C31C 0.0(6)
C32C C31C C36C C35C 1.6(6)
C26C C31C C36C C35C -180.0(4)
